data_2212917
loop_
_publ_author_name
'Ho, Soo Yei'
'Kuan, Fong Sheen'
'Tiekink, Edward R. T.'

_publ_section_title
;
 (<i>E</i>)-<i>O</i>-Methyl <i>N</i>-(4-methylphenyl)thiocarbamate
;
_journal_coeditor_code HG2200
_journal_issue 4
_journal_name_full 'Acta Crystallographica Section E'
_journal_page_first o1723
_journal_page_last o1724
_journal_paper_doi 10.1107/S1600536807010914
_journal_volume 63
_journal_year 2007
_chemical_formula_iupac 'C9 H11 N O S'
_chemical_formula_moiety 'C9 H11 N O S'
_chemical_formula_sum 'C9 H11 N O S'
_chemical_formula_weight 181.25
_chemical_name_systematic
;
(E)-O-Methyl N-(4-methylphenyl)thiocarbamate
;
_space_group_IT_number 2
_symmetry_cell_setting triclinic
_symmetry_space_group_name_Hall '-P 1'
_symmetry_space_group_name_H-M 'P -1'
_atom_sites_solution_hydrogens geom
_atom_sites_solution_primary direct
_atom_sites_solution_secondary difmap
_audit_creation_method SHELXL-97
_cell_angle_alpha 93.590(2)
_cell_angle_beta 97.398(2)
_cell_angle_gamma 96.247(2)
_cell_formula_units_Z 4
_cell_length_a 7.4559(7)
_cell_length_b 11.2260(10)
_cell_length_c 11.4173(10)
_cell_measurement_reflns_used 2485
_cell_measurement_temperature 223(2)
_cell_measurement_theta_max 29.7
_cell_measurement_theta_min 2.5
_cell_volume 939.19(15)
_computing_cell_refinement 'SAINT (Bruker, 2000)'
_computing_data_collection 'SMART (Bruker, 2000)'
_computing_data_reduction SAINT
_computing_molecular_graphics 'ORTEPII (Johnson, 1976)'
_computing_publication_material SHELXL97
_computing_structure_refinement 'SHELXL97 (Sheldrick, 1997)'
_computing_structure_solution 'SIR92 (Altomare et al., 1994)'
_diffrn_ambient_temperature 223(2)
_diffrn_measured_fraction_theta_full 0.997
_diffrn_measured_fraction_theta_max 0.997
_diffrn_measurement_device_type 'Bruker SMART CCD'
_diffrn_measurement_method '\w and \f'
_diffrn_radiation_monochromator graphite
_diffrn_radiation_source 'fine-focus sealed tube'
_diffrn_radiation_type MoK\a
_diffrn_radiation_wavelength 0.71069
_diffrn_reflns_av_R_equivalents 0.023
_diffrn_reflns_av_sigmaI/netI 0.041
_diffrn_reflns_limit_h_max 8
_diffrn_reflns_limit_h_min -8
_diffrn_reflns_limit_k_max 8
_diffrn_reflns_limit_k_min -13
_diffrn_reflns_limit_l_max 13
_diffrn_reflns_limit_l_min -13
_diffrn_reflns_number 5492
_diffrn_reflns_theta_full 25.0
_diffrn_reflns_theta_max 25.0
_diffrn_reflns_theta_min 1.8
_diffrn_standards_decay_% 0
_diffrn_standards_number 0
_exptl_absorpt_coefficient_mu 0.296
_exptl_absorpt_correction_T_max 1
_exptl_absorpt_correction_T_min 0.753
_exptl_absorpt_correction_type multi-scan
_exptl_absorpt_process_details '(SADABS; Bruker, 2000)'
_exptl_crystal_colour colourless
_exptl_crystal_density_diffrn 1.282
_exptl_crystal_density_method 'not measured'
_exptl_crystal_description block
_exptl_crystal_F_000 384
_exptl_crystal_size_max 0.25
_exptl_crystal_size_mid 0.12
_exptl_crystal_size_min 0.05
_refine_diff_density_max 0.28
_refine_diff_density_min -0.39
_refine_ls_extinction_method none
_refine_ls_goodness_of_fit_ref 1.06
_refine_ls_hydrogen_treatment constr
_refine_ls_matrix_type full
_refine_ls_number_parameters 221
_refine_ls_number_reflns 3299
_refine_ls_number_restraints 0
_refine_ls_restrained_S_all 1.06
_refine_ls_R_factor_all 0.057
_refine_ls_R_factor_gt 0.048
_refine_ls_shift/su_max 0.000
_refine_ls_shift/su_mean 0.000
_refine_ls_structure_factor_coef Fsqd
_refine_ls_weighting_details 'calc w=1/[\s^2^(Fo^2^)+(0.0932P)^2^+0.1631P] where P=(Fo^2^+2Fc^2^)/3'
_refine_ls_weighting_scheme calc
_refine_ls_wR_factor_gt 0.130
_refine_ls_wR_factor_ref 0.148
_reflns_number_gt 2752
_reflns_number_total 3299
_reflns_threshold_expression I>2\s(I)
_cod_data_source_file hg2200.cif
_cod_data_source_block I
_cod_database_code 2212917
_cod_database_fobs_code 2212917

loop_
_symmetry_equiv_pos_as_xyz
'x, y, z'
'-x, -y, -z'

loop_
_atom_site_type_symbol
_atom_site_label
_atom_site_fract_x
_atom_site_fract_y
_atom_site_fract_z
_atom_site_U_iso_or_equiv
_atom_site_adp_type
_atom_site_calc_flag
_atom_site_refinement_flags
_atom_site_occupancy
S S1 0.26074(9) 0.59591(5) 0.49339(5) 0.0416(2) Uani d . 1
S S11 0.27873(9) 0.31283(5) 0.21944(5) 0.0414(2) Uani d . 1
O O1 0.2234(3) 0.46914(15) 0.67877(13) 0.0417(4) Uani d . 1
O O11 0.2998(2) 0.44829(14) 0.03770(13) 0.0363(4) Uani d . 1
N N1 0.2387(3) 0.36156(17) 0.51164(16) 0.0351(5) Uani d . 1
H H1 0.2547 0.3599 0.4374 0.042 Uiso calc R 1
N N11 0.2617(3) 0.54531(17) 0.20650(16) 0.0359(5) Uani d . 1
H H11 0.2477 0.5441 0.2809 0.043 Uiso calc R 1
C C1 0.2396(3) 0.4710(2) 0.56390(19) 0.0333(5) Uani d . 1
C C2 0.2158(3) 0.2471(2) 0.55768(19) 0.0313(5) Uani d . 1
C C3 0.2983(3) 0.1559(2) 0.5057(2) 0.0359(5) Uani d . 1
H H3 0.3688 0.1723 0.4448 0.043 Uiso calc R 1
C C4 0.2774(3) 0.0417(2) 0.5431(2) 0.0401(6) Uani d . 1
H H4 0.3319 -0.0193 0.5058 0.048 Uiso calc R 1
C C5 0.1772(3) 0.0140(2) 0.6351(2) 0.0374(6) Uani d . 1
C C6 0.0942(3) 0.1059(2) 0.6843(2) 0.0414(6) Uani d . 1
H H6 0.0241 0.0895 0.7454 0.050 Uiso calc R 1
C C7 0.1107(3) 0.2209(2) 0.6468(2) 0.0376(6) Uani d . 1
H H7 0.0511 0.2809 0.6813 0.045 Uiso calc R 1
C C8 0.1604(4) -0.1102(2) 0.6774(3) 0.0551(7) Uani d . 1
H H8A 0.2624 -0.1171 0.7375 0.083 Uiso calc R 1
H H8B 0.1604 -0.1688 0.6113 0.083 Uiso calc R 1
H H8C 0.0475 -0.1248 0.7107 0.083 Uiso calc R 1
C C9 0.2071(4) 0.5807(2) 0.7442(2) 0.0490(7) Uani d . 1
H H9A 0.3091 0.6395 0.7356 0.073 Uiso calc R 1
H H9B 0.2071 0.5674 0.8273 0.073 Uiso calc R 1
H H9C 0.0942 0.6104 0.7138 0.073 Uiso calc R 1
C C11 0.2799(3) 0.4394(2) 0.15184(19) 0.0316(5) Uani d . 1
C C12 0.2621(3) 0.6600(2) 0.15947(19) 0.0298(5) Uani d . 1
C C13 0.3628(3) 0.7582(2) 0.2261(2) 0.0385(6) Uani d . 1
H H13 0.4306 0.7477 0.2992 0.046 Uiso calc R 1
C C14 0.3637(3) 0.8709(2) 0.1851(2) 0.0416(6) Uani d . 1
H H14 0.4325 0.9366 0.2311 0.050 Uiso calc R 1
C C15 0.2651(3) 0.8901(2) 0.0770(2) 0.0369(6) Uani d . 1
C C16 0.1641(3) 0.7909(2) 0.0132(2) 0.0362(5) Uani d . 1
H H16 0.0956 0.8010 -0.0599 0.043 Uiso calc R 1
C C17 0.1609(3) 0.6772(2) 0.05358(19) 0.0331(5) Uani d . 1
H H17 0.0895 0.6117 0.0087 0.040 Uiso calc R 1
C C18 0.2662(4) 1.0135(2) 0.0330(3) 0.0551(7) Uani d . 1
H H18A 0.2589 1.0075 -0.0527 0.083 Uiso calc R 1
H H18B 0.3778 1.0627 0.0674 0.083 Uiso calc R 1
H H18C 0.1625 1.0500 0.0559 0.083 Uiso calc R 1
C C19 0.3310(3) 0.3416(2) -0.0311(2) 0.0392(6) Uani d . 1
H H19A 0.4427 0.3132 0.0035 0.059 Uiso calc R 1
H H19B 0.3414 0.3606 -0.1119 0.059 Uiso calc R 1
H H19C 0.2298 0.2795 -0.0311 0.059 Uiso calc R 1

loop_
_atom_site_aniso_label
_atom_site_aniso_U_11
_atom_site_aniso_U_22
_atom_site_aniso_U_33
_atom_site_aniso_U_12
_atom_site_aniso_U_13
_atom_site_aniso_U_23
S1 0.0628(4) 0.0332(4) 0.0311(3) 0.0079(3) 0.0112(3) 0.0059(3)
S11 0.0602(4) 0.0327(4) 0.0329(4) 0.0073(3) 0.0095(3) 0.0053(3)
O1 0.0665(12) 0.0352(9) 0.0255(8) 0.0114(8) 0.0102(8) 0.0021(7)
O11 0.0493(10) 0.0338(9) 0.0281(8) 0.0077(7) 0.0120(7) 0.0004(7)
N1 0.0479(11) 0.0350(11) 0.0253(9) 0.0101(9) 0.0094(8) 0.0055(8)
N11 0.0530(12) 0.0325(11) 0.0231(9) 0.0056(9) 0.0082(8) 0.0028(8)
C1 0.0378(12) 0.0369(13) 0.0260(11) 0.0094(10) 0.0033(9) 0.0027(10)
C2 0.0345(12) 0.0304(12) 0.0279(11) 0.0047(9) 0.0000(9) 0.0017(9)
C3 0.0395(13) 0.0389(13) 0.0302(12) 0.0069(10) 0.0068(10) 0.0030(10)
C4 0.0466(14) 0.0360(13) 0.0381(13) 0.0113(11) 0.0029(11) -0.0004(11)
C5 0.0400(13) 0.0350(13) 0.0349(13) 0.0019(10) -0.0027(10) 0.0048(11)
C6 0.0460(14) 0.0435(14) 0.0356(13) 0.0015(11) 0.0099(11) 0.0076(11)
C7 0.0408(13) 0.0377(13) 0.0371(13) 0.0102(11) 0.0102(10) 0.0041(11)
C8 0.0718(19) 0.0367(14) 0.0548(17) 0.0012(13) 0.0032(14) 0.0092(13)
C9 0.0786(19) 0.0400(14) 0.0321(13) 0.0131(13) 0.0181(13) 0.0002(11)
C11 0.0316(11) 0.0343(12) 0.0285(11) 0.0030(9) 0.0041(9) 0.0008(10)
C12 0.0326(11) 0.0299(12) 0.0281(11) 0.0036(9) 0.0100(9) -0.0017(9)
C13 0.0430(13) 0.0414(14) 0.0283(12) 0.0047(11) -0.0013(10) -0.0043(10)
C14 0.0415(14) 0.0334(13) 0.0464(14) -0.0021(11) 0.0028(11) -0.0082(11)
C15 0.0405(13) 0.0312(13) 0.0417(13) 0.0082(10) 0.0123(11) 0.0018(11)
C16 0.0385(13) 0.0386(13) 0.0314(12) 0.0068(10) 0.0031(10) 0.0023(10)
C17 0.0360(12) 0.0319(12) 0.0298(12) 0.0017(10) 0.0029(9) -0.0032(10)
C18 0.0597(18) 0.0339(14) 0.072(2) 0.0068(13) 0.0096(15) 0.0066(14)
C19 0.0507(14) 0.0358(13) 0.0334(12) 0.0097(11) 0.0136(11) -0.0028(11)

loop_
_atom_type_symbol
_atom_type_description
_atom_type_scat_dispersion_real
_atom_type_scat_dispersion_imag
_atom_type_scat_source
C C 0.0033 0.0016 'International Tables Vol C Tables 4.2.6.8 and 6.1.1.4'
H H 0.0000 0.0000 'International Tables Vol C Tables 4.2.6.8 and 6.1.1.4'
N N 0.0061 0.0033 'International Tables Vol C Tables 4.2.6.8 and 6.1.1.4'
O O 0.0106 0.0060 'International Tables Vol C Tables 4.2.6.8 and 6.1.1.4'
S S 0.1246 0.1234 'International Tables Vol C Tables 4.2.6.8 and 6.1.1.4'

loop_
_geom_angle_atom_site_label_1
_geom_angle_atom_site_label_2
_geom_angle_atom_site_label_3
_geom_angle
_geom_angle_publ_flag
C1 O1 C9 118.36(19) ?
C11 O11 C19 118.26(18) ?
C1 N1 C2 130.31(18) ?
C1 N1 H1 114.8 ?
C2 N1 H1 114.8 ?
C11 N11 C12 128.81(18) ?
C11 N11 H11 115.6 ?
C12 N11 H11 115.6 ?
S1 C1 O1 124.05(17) y
S1 C1 N1 123.44(17) y
O1 C1 N1 112.5(2) y
S11 C11 O11 124.62(17) y
S11 C11 N11 123.21(17) y
O11 C11 N11 112.2(2) y
C7 C2 C3 119.1(2) ?
C7 C2 N1 123.8(2) ?
C3 C2 N1 117.03(19) ?
C4 C3 C2 120.3(2) ?
C4 C3 H3 119.8 ?
C2 C3 H3 119.8 ?
C3 C4 C5 121.7(2) ?
C3 C4 H4 119.2 ?
C5 C4 H4 119.2 ?
C6 C5 C4 116.9(2) ?
C6 C5 C8 122.1(2) ?
C4 C5 C8 121.0(2) ?
C7 C6 C5 122.4(2) ?
C7 C6 H6 118.8 ?
C5 C6 H6 118.8 ?
C6 C7 C2 119.5(2) ?
C6 C7 H7 120.2 ?
C2 C7 H7 120.2 ?
C5 C8 H8A 109.5 ?
C5 C8 H8B 109.5 ?
H8A C8 H8B 109.5 ?
C5 C8 H8C 109.5 ?
H8A C8 H8C 109.5 ?
H8B C8 H8C 109.5 ?
O1 C9 H9A 109.5 ?
O1 C9 H9B 109.5 ?
H9A C9 H9B 109.5 ?
O1 C9 H9C 109.5 ?
H9A C9 H9C 109.5 ?
H9B C9 H9C 109.5 ?
C17 C12 C13 119.2(2) ?
C17 C12 N11 122.5(2) ?
C13 C12 N11 118.2(2) ?
C14 C13 C12 120.1(2) ?
C14 C13 H13 120.0 ?
C12 C13 H13 120.0 ?
C13 C14 C15 121.7(2) ?
C13 C14 H14 119.2 ?
C15 C14 H14 119.2 ?
C16 C15 C14 117.0(2) ?
C16 C15 C18 121.6(2) ?
C14 C15 C18 121.4(2) ?
C17 C16 C15 122.0(2) ?
C17 C16 H16 119.0 ?
C15 C16 H16 119.0 ?
C12 C17 C16 120.0(2) ?
C12 C17 H17 120.0 ?
C16 C17 H17 120.0 ?
C15 C18 H18A 109.5 ?
C15 C18 H18B 109.5 ?
H18A C18 H18B 109.5 ?
C15 C18 H18C 109.5 ?
H18A C18 H18C 109.5 ?
H18B C18 H18C 109.5 ?
O11 C19 H19A 109.5 ?
O11 C19 H19B 109.5 ?
H19A C19 H19B 109.5 ?
O11 C19 H19C 109.5 ?
H19A C19 H19C 109.5 ?
H19B C19 H19C 109.5 ?

loop_
_geom_bond_atom_site_label_1
_geom_bond_atom_site_label_2
_geom_bond_distance
_geom_bond_publ_flag
S1 C1 1.662(2) y
O1 C1 1.334(3) y
N1 C1 1.331(3) y
S11 C11 1.659(2) y
O11 C11 1.339(3) y
N11 C11 1.336(3) y
O1 C9 1.443(3) ?
O11 C19 1.448(3) ?
N1 C2 1.420(3) ?
N1 H1 0.8700 ?
N11 C12 1.425(3) ?
N11 H11 0.8700 ?
C2 C7 1.389(3) ?
C2 C3 1.390(3) ?
C3 C4 1.375(3) ?
C3 H3 0.9400 ?
C4 C5 1.397(3) ?
C4 H4 0.9400 ?
C5 C6 1.385(3) ?
C5 C8 1.501(3) ?
C6 C7 1.383(3) ?
C6 H6 0.9400 ?
C7 H7 0.9400 ?
C8 H8A 0.9700 ?
C8 H8B 0.9700 ?
C8 H8C 0.9700 ?
C9 H9A 0.9700 ?
C9 H9B 0.9700 ?
C9 H9C 0.9700 ?
C12 C17 1.376(3) ?
C12 C13 1.388(3) ?
C13 C14 1.375(3) ?
C13 H13 0.9400 ?
C14 C15 1.395(4) ?
C14 H14 0.9400 ?
C15 C16 1.383(3) ?
C15 C18 1.502(3) ?
C16 C17 1.382(3) ?
C16 H16 0.9400 ?
C17 H17 0.9400 ?
C18 H18A 0.9700 ?
C18 H18B 0.9700 ?
C18 H18C 0.9700 ?
C19 H19A 0.9700 ?
C19 H19B 0.9700 ?
C19 H19C 0.9700 ?

loop_
_geom_hbond_atom_site_label_D
_geom_hbond_atom_site_label_H
_geom_hbond_atom_site_label_A
_geom_hbond_site_symmetry_A
_geom_hbond_distance_DH
_geom_hbond_distance_HA
_geom_hbond_distance_DA
_geom_hbond_angle_DHA
_geom_hbond_publ_flag
N1 H1 S11 1_555 0.87 2.54 3.4032(19) 169 y
N11 H11 S1 1_555 0.87 2.45 3.2902(19) 164 y

loop_
_geom_torsion_atom_site_label_1
_geom_torsion_atom_site_label_2
_geom_torsion_atom_site_label_3
_geom_torsion_atom_site_label_4
_geom_torsion
C2 N1 C1 O1 3.0(3)
C2 N1 C1 S1 -177.58(18)
C9 O1 C1 N1 -174.9(2)
C9 O1 C1 S1 5.7(3)
C1 N1 C2 C7 31.0(4)
C1 N1 C2 C3 -151.8(2)
C7 C2 C3 C4 -0.7(3)
N1 C2 C3 C4 -177.9(2)
C2 C3 C4 C5 -1.4(4)
C3 C4 C5 C6 2.2(4)
C3 C4 C5 C8 -178.1(2)
C4 C5 C6 C7 -1.1(4)
C8 C5 C6 C7 179.3(2)
C5 C6 C7 C2 -0.9(4)
C3 C2 C7 C6 1.8(3)
N1 C2 C7 C6 178.9(2)
C12 N11 C11 O11 -0.3(3)
C12 N11 C11 S11 179.35(17)
C19 O11 C11 N11 176.69(19)
C19 O11 C11 S11 -3.0(3)
C11 N11 C12 C17 47.4(3)
C11 N11 C12 C13 -135.4(2)
C17 C12 C13 C14 -1.2(3)
N11 C12 C13 C14 -178.6(2)
C12 C13 C14 C15 0.0(4)
C13 C14 C15 C16 0.8(4)
C13 C14 C15 C18 179.8(2)
C14 C15 C16 C17 -0.3(3)
C18 C15 C16 C17 -179.3(2)
C13 C12 C17 C16 1.7(3)
N11 C12 C17 C16 178.93(19)
C15 C16 C17 C12 -0.9(3)

loop_
_cod_related_entry_id
_cod_related_entry_database
_cod_related_entry_code
1 ChemSpider 19506943
